data_4084313
loop_
_publ_author_name
'Hansmann, Max M.'
'Rominger, Frank'
'Boone, Michael P.'
'Stephan, Douglas W.'
'Hashmi, A. Stephen K.'

_publ_section_title
;
 Reactivity of Organogold Compounds with B(C6F5)3: Gold--Boron
 Transmetalation via \s-B/\p-Au Species
;
_journal_issue 17
_journal_name_full Organometallics
_journal_page_first 4461
_journal_paper_doi 10.1021/om5006885
_journal_volume 33
_journal_year 2014
_chemical_formula_sum 'C48 H26 Au B F15 O2 P'
_chemical_formula_weight 1158.43
_chemical_name_common '25 in manuscript'
_chemical_name_systematic
;
 ?
;
_space_group_crystal_system monoclinic
_space_group_IT_number 15
_space_group_name_Hall '-C 2yc'
_space_group_name_H-M_alt 'C 1 2/c 1'
_symmetry_space_group_name_Hall '-C 2yc'
_symmetry_space_group_name_H-M 'C 1 2/c 1'
_atom_sites_solution_hydrogens geom
_audit_creation_method SHELXL-2014
_cell_angle_alpha 90
_cell_angle_beta 130.0986(19)
_cell_angle_gamma 90
_cell_formula_units_Z 8
_cell_length_a 37.628(3)
_cell_length_b 12.7510(11)
_cell_length_c 28.950(3)
_cell_measurement_reflns_used 7939
_cell_measurement_temperature 200(2)
_cell_measurement_theta_max 26.08
_cell_measurement_theta_min 2.18
_cell_volume 10625.0(17)
_computing_cell_refinement 'Bruker SAINT'
_computing_data_collection 'Bruker APEX2'
_computing_data_reduction 'Bruker SAINT'
_computing_molecular_graphics 'Bruker SHELXTL'
_computing_publication_material 'Bruker SHELXTL'
_computing_structure_refinement 'SHELXL-2014 (Sheldrick, 2014)'
_computing_structure_solution 'SHELXS-97 (Sheldrick 2008)'
_diffrn_ambient_temperature 200(2)
_diffrn_measured_fraction_theta_full 0.995
_diffrn_measured_fraction_theta_max 0.994
_diffrn_measurement_device_type 'Bruker APEX'
_diffrn_measurement_method '\f and \w scans'
_diffrn_radiation_type MoK\a
_diffrn_radiation_wavelength 0.71073
_diffrn_reflns_av_R_equivalents 0.0358
_diffrn_reflns_av_unetI/netI 0.0456
_diffrn_reflns_Laue_measured_fraction_full 0.995
_diffrn_reflns_Laue_measured_fraction_max 0.994
_diffrn_reflns_limit_h_max 43
_diffrn_reflns_limit_h_min -45
_diffrn_reflns_limit_k_max 15
_diffrn_reflns_limit_k_min -15
_diffrn_reflns_limit_l_max 34
_diffrn_reflns_limit_l_min -34
_diffrn_reflns_number 27868
_diffrn_reflns_point_group_measured_fraction_full 0.995
_diffrn_reflns_point_group_measured_fraction_max 0.994
_diffrn_reflns_theta_full 25.242
_diffrn_reflns_theta_max 25.682
_diffrn_reflns_theta_min 1.749
_diffrn_source 'sealed tube'
_exptl_absorpt_coefficient_mu 2.885
_exptl_absorpt_correction_T_max 0.7585
_exptl_absorpt_correction_T_min 0.6485
_exptl_absorpt_correction_type multi-scan
_exptl_absorpt_process_details
;
Sheldrick, G. M. (2008). <i>SADABS</i>. University of G\"ottingen, Germany.
;
_exptl_crystal_colour colourless
_exptl_crystal_density_diffrn 1.448
_exptl_crystal_description polyhedron
_exptl_crystal_F_000 4512
_exptl_crystal_size_max 0.170
_exptl_crystal_size_mid 0.150
_exptl_crystal_size_min 0.130
_refine_diff_density_max 0.693
_refine_diff_density_min -0.464
_refine_diff_density_rms 0.094
_refine_ls_extinction_method none
_refine_ls_goodness_of_fit_ref 1.084
_refine_ls_hydrogen_treatment constr
_refine_ls_matrix_type full
_refine_ls_number_parameters 614
_refine_ls_number_reflns 10033
_refine_ls_number_restraints 438
_refine_ls_restrained_S_all 1.068
_refine_ls_R_factor_all 0.0500
_refine_ls_R_factor_gt 0.0344
_refine_ls_shift/su_max 0.004
_refine_ls_shift/su_mean 0.000
_refine_ls_structure_factor_coef Fsqd
_refine_ls_weighting_details 'w=1/[\s^2^(Fo^2^)+(0.0512P)^2^+6.9363P] where P=(Fo^2^+2Fc^2^)/3'
_refine_ls_weighting_scheme calc
_refine_ls_wR_factor_gt 0.0964
_refine_ls_wR_factor_ref 0.1042
_reflns_Friedel_coverage 0.000
_reflns_number_gt 7880
_reflns_number_total 10033
_reflns_threshold_expression 'I > 2\s(I)'
_cod_data_source_file om5006885_si_002.cif
_cod_data_source_block mah44_sq
_cod_original_cell_volume 10625.2(16)
_cod_database_code 4084313
_shelx_space_group_comment
;
The symmetry employed for this shelxl refinement is uniquely defined
by the following loop, which should always be used as a source of
symmetry information in preference to the above space-group names.
They are only intended as comments.
;
_shelx_estimated_absorpt_t_min 0.640
_shelx_estimated_absorpt_t_max 0.705
_shelxl_version_number 2014-3

loop_
_space_group_symop_operation_xyz
'x, y, z'
'-x, y, -z+1/2'
'x+1/2, y+1/2, z'
'-x+1/2, y+1/2, -z+1/2'
'-x, -y, -z'
'x, -y, z-1/2'
'-x+1/2, -y+1/2, -z'
'x+1/2, -y+1/2, z-1/2'

loop_
_atom_site_label
_atom_site_type_symbol
_atom_site_fract_x
_atom_site_fract_y
_atom_site_fract_z
_atom_site_U_iso_or_equiv
_atom_site_adp_type
_atom_site_occupancy
_atom_site_site_symmetry_order
_atom_site_calc_flag
_atom_site_refinement_flags_posn
_atom_site_refinement_flags_adp
Au1 Au 0.79975(2) 0.95965(2) 0.74518(2) 0.03504(8) Uani 1 1 d . .
P1 P 0.85256(5) 0.98307(11) 0.84736(6) 0.0410(3) Uani 1 1 d . U
C1 C 0.75124(16) 0.9392(4) 0.6544(2) 0.0325(11) Uani 1 1 d . U
C2 C 0.74053(16) 1.0004(4) 0.6089(2) 0.0315(10) Uani 1 1 d . U
C3 C 0.70148(16) 0.9544(4) 0.5533(2) 0.0304(10) Uani 1 1 d . U
O3 O 0.68161(11) 0.9915(3) 0.50151(13) 0.0341(7) Uani 1 1 d . U
O4 O 0.68689(11) 0.8674(3) 0.56098(13) 0.0356(8) Uani 1 1 d . U
C4 C 0.76206(19) 1.0994(4) 0.6095(2) 0.0460(13) Uani 1 1 d . U
H4A H 0.7389 1.1558 0.5906 0.069 Uiso 1 1 calc R U
H4B H 0.7730 1.0887 0.5870 0.069 Uiso 1 1 calc R U
H4C H 0.7883 1.1186 0.6513 0.069 Uiso 1 1 calc R U
C5 C 0.71800(16) 0.8503(4) 0.62778(19) 0.0345(11) Uani 1 1 d . U
H5 H 0.6992 0.8543 0.6410 0.041 Uiso 1 1 calc R U
C6 C 0.73786(18) 0.7405(4) 0.6395(2) 0.0404(12) Uani 1 1 d . U
H6A H 0.7119 0.6910 0.6124 0.048 Uiso 1 1 calc R U
H6B H 0.7581 0.7387 0.6288 0.048 Uiso 1 1 calc R U
C11 C 0.76526(18) 0.7032(4) 0.7032(2) 0.0391(12) Uani 1 1 d . U
C12 C 0.7507(2) 0.7182(4) 0.7355(2) 0.0486(14) Uani 1 1 d . U
H12 H 0.7233 0.7576 0.7185 0.058 Uiso 1 1 calc R U
C13 C 0.7761(3) 0.6755(5) 0.7939(3) 0.0635(17) Uani 1 1 d . U
H13 H 0.7662 0.6883 0.8164 0.076 Uiso 1 1 calc R U
C14 C 0.8147(2) 0.6160(5) 0.8185(3) 0.0686(19) Uani 1 1 d . U
H14 H 0.8311 0.5853 0.8573 0.082 Uiso 1 1 calc R U
C15 C 0.8293(2) 0.6013(6) 0.7865(3) 0.0702(19) Uani 1 1 d . U
H15 H 0.8563 0.5604 0.8034 0.084 Uiso 1 1 calc R U
C16 C 0.8054(2) 0.6452(5) 0.7294(3) 0.0544(15) Uani 1 1 d . U
H16 H 0.8166 0.6353 0.7082 0.065 Uiso 1 1 calc R U
C21 C 0.8292(2) 0.9419(4) 0.8829(3) 0.0514(15) Uani 1 1 d . U
C22 C 0.8570(3) 0.9009(6) 0.9417(3) 0.090(3) Uani 1 1 d . U
H22 H 0.8893 0.8921 0.9637 0.108 Uiso 1 1 calc R U
C23 C 0.8387(4) 0.8736(8) 0.9680(4) 0.125(4) Uani 1 1 d . U
H23 H 0.8582 0.8456 1.0078 0.150 Uiso 1 1 calc R U
C24 C 0.7932(5) 0.8862(7) 0.9378(5) 0.116(4) Uani 1 1 d . U
H24 H 0.7806 0.8678 0.9564 0.139 Uiso 1 1 calc R U
C25 C 0.7638(3) 0.9266(6) 0.8783(4) 0.094(3) Uani 1 1 d . U
H25 H 0.7315 0.9348 0.8569 0.113 Uiso 1 1 calc R U
C26 C 0.7824(3) 0.9540(5) 0.8516(3) 0.0616(17) Uani 1 1 d . U
H26 H 0.7629 0.9811 0.8117 0.074 Uiso 1 1 calc R U
C31 C 0.86998(16) 1.1184(4) 0.8686(2) 0.0381(12) Uani 1 1 d . U
C32 C 0.8728(2) 1.1814(4) 0.8324(2) 0.0504(14) Uani 1 1 d . U
H32 H 0.8652 1.1537 0.7966 0.061 Uiso 1 1 calc R U
C33 C 0.8866(2) 1.2848(5) 0.8480(3) 0.0592(16) Uani 1 1 d . U
H33 H 0.8884 1.3271 0.8226 0.071 Uiso 1 1 calc R U
C34 C 0.89750(19) 1.3273(5) 0.8988(3) 0.0487(14) Uani 1 1 d . U
H34 H 0.9066 1.3987 0.9086 0.058 Uiso 1 1 calc R U
C35 C 0.89526(17) 1.2662(4) 0.9361(2) 0.0424(12) Uani 1 1 d . U
H35 H 0.9029 1.2952 0.9718 0.051 Uiso 1 1 calc R U
C36 C 0.88170(17) 1.1618(4) 0.9213(2) 0.0416(12) Uani 1 1 d . U
H36 H 0.8804 1.1196 0.9472 0.050 Uiso 1 1 calc R U
C41 C 0.9056(2) 0.9095(5) 0.8828(3) 0.0612(17) Uani 1 1 d . U
C42 C 0.9473(3) 0.9487(9) 0.9235(6) 0.226(9) Uani 1 1 d . U
H42 H 0.9514 1.0188 0.9374 0.271 Uiso 1 1 calc R U
C43 C 0.9864(3) 0.8831(13) 0.9467(7) 0.296(11) Uani 1 1 d . U
H43 H 1.0166 0.9110 0.9766 0.355 Uiso 1 1 calc R U
C44 C 0.9826(3) 0.7854(9) 0.9284(5) 0.152(5) Uani 1 1 d . U
H44 H 1.0090 0.7437 0.9436 0.182 Uiso 1 1 calc R U
C45 C 0.9412(3) 0.7507(7) 0.8892(5) 0.153(5) Uani 1 1 d . U
H45 H 0.9369 0.6807 0.8751 0.184 Uiso 1 1 calc R U
C46 C 0.9022(3) 0.8109(6) 0.8663(5) 0.139(5) Uani 1 1 d . U
H46 H 0.8723 0.7805 0.8379 0.166 Uiso 1 1 calc R U
B1 B 0.63734(19) 0.9511(4) 0.4395(2) 0.0308(12) Uani 1 1 d . U
C51 C 0.64566(15) 0.8275(4) 0.4353(2) 0.0315(10) Uani 1 1 d . U
C52 C 0.62246(17) 0.7433(4) 0.4356(2) 0.0360(11) Uani 1 1 d . U
C53 C 0.6331(2) 0.6403(4) 0.4362(3) 0.0504(14) Uani 1 1 d . U
C54 C 0.6686(2) 0.6160(4) 0.4365(3) 0.0544(15) Uani 1 1 d . U
C55 C 0.69278(19) 0.6945(4) 0.4359(2) 0.0458(13) Uani 1 1 d . U
C56 C 0.68140(17) 0.7972(4) 0.4358(2) 0.0353(11) Uani 1 1 d . U
F52 F 0.58747(10) 0.7588(2) 0.43663(14) 0.0495(8) Uani 1 1 d . U
F53 F 0.60879(15) 0.5636(3) 0.4366(2) 0.0769(11) Uani 1 1 d . U
F54 F 0.67950(16) 0.5145(3) 0.4371(2) 0.0818(13) Uani 1 1 d . U
F55 F 0.72769(12) 0.6716(3) 0.43558(16) 0.0637(9) Uani 1 1 d . U
F56 F 0.70756(10) 0.8705(2) 0.43652(13) 0.0461(7) Uani 1 1 d . U
C61 C 0.59093(18) 0.9742(4) 0.4318(2) 0.0375(12) Uani 1 1 d . U
C62 C 0.5878(2) 1.0148(4) 0.4732(2) 0.0445(13) Uani 1 1 d . U
C63 C 0.5454(3) 1.0289(5) 0.4606(3) 0.0623(18) Uani 1 1 d . U
C64 C 0.5051(2) 1.0045(5) 0.4056(3) 0.0612(17) Uani 1 1 d . U
C65 C 0.5056(2) 0.9657(5) 0.3621(3) 0.0586(16) Uani 1 1 d . U
C66 C 0.54799(18) 0.9517(4) 0.3759(2) 0.0439(13) Uani 1 1 d . U
F62 F 0.62624(12) 1.0430(3) 0.52870(14) 0.0631(10) Uani 1 1 d . U
F63 F 0.54587(16) 1.0686(3) 0.5042(2) 0.0920(14) Uani 1 1 d . U
F64 F 0.46410(14) 1.0191(3) 0.3931(2) 0.0954(14) Uani 1 1 d . U
F65 F 0.46590(12) 0.9410(3) 0.3073(2) 0.0886(13) Uani 1 1 d . U
F66 F 0.54677(10) 0.9112(3) 0.33215(14) 0.0588(9) Uani 1 1 d . U
C71 C 0.63496(16) 1.0292(4) 0.3930(2) 0.0318(11) Uani 1 1 d . U
C72 C 0.63945(19) 1.1365(4) 0.4038(2) 0.0434(13) Uani 1 1 d . U
C73 C 0.6391(2) 1.2105(4) 0.3683(3) 0.0523(15) Uani 1 1 d . U
C74 C 0.6340(2) 1.1784(4) 0.3196(2) 0.0497(14) Uani 1 1 d . U
C75 C 0.62805(17) 1.0742(4) 0.3052(2) 0.0396(12) Uani 1 1 d . U
C76 C 0.62860(16) 1.0012(4) 0.3417(2) 0.0335(11) Uani 1 1 d . U
F72 F 0.64368(13) 1.1745(2) 0.45099(14) 0.0595(9) Uani 1 1 d . U
F73 F 0.64390(16) 1.3136(3) 0.38256(17) 0.0830(13) Uani 1 1 d . U
F74 F 0.63422(14) 1.2485(3) 0.28506(16) 0.0769(11) Uani 1 1 d . U
F75 F 0.62285(12) 1.0426(2) 0.25742(13) 0.0545(8) Uani 1 1 d . U
F76 F 0.62208(10) 0.9021(2) 0.32387(12) 0.0443(7) Uani 1 1 d . U

loop_
_atom_site_aniso_label
_atom_site_aniso_U_11
_atom_site_aniso_U_22
_atom_site_aniso_U_33
_atom_site_aniso_U_23
_atom_site_aniso_U_13
_atom_site_aniso_U_12
Au1 0.03268(11) 0.03757(12) 0.02268(11) -0.00095(8) 0.01229(9) -0.00122(8)
P1 0.0368(7) 0.0453(8) 0.0207(6) 0.0003(6) 0.0094(6) -0.0021(6)
C1 0.031(2) 0.037(3) 0.026(2) -0.005(2) 0.017(2) 0.001(2)
C2 0.030(2) 0.034(2) 0.026(2) -0.003(2) 0.016(2) 0.001(2)
C3 0.032(2) 0.032(3) 0.028(2) 0.000(2) 0.020(2) 0.005(2)
O3 0.0384(18) 0.0382(18) 0.0205(17) 0.0001(14) 0.0167(15) 0.0000(14)
O4 0.0354(18) 0.042(2) 0.0220(16) -0.0015(14) 0.0152(15) -0.0048(15)
C4 0.057(3) 0.042(3) 0.037(3) -0.009(2) 0.029(3) -0.012(3)
C5 0.032(2) 0.045(3) 0.018(2) -0.002(2) 0.012(2) -0.001(2)
C6 0.048(3) 0.037(3) 0.034(3) 0.002(2) 0.026(3) -0.002(2)
C11 0.049(3) 0.031(3) 0.034(3) -0.003(2) 0.025(2) -0.009(2)
C12 0.056(3) 0.048(3) 0.046(3) 0.001(3) 0.034(3) -0.004(3)
C13 0.096(5) 0.060(4) 0.059(4) 0.001(3) 0.061(4) -0.008(4)
C14 0.083(5) 0.067(4) 0.039(3) 0.011(3) 0.031(4) 0.003(4)
C15 0.065(4) 0.073(5) 0.052(4) 0.015(3) 0.028(3) 0.015(4)
C16 0.053(3) 0.057(4) 0.046(3) 0.008(3) 0.029(3) 0.010(3)
C21 0.072(4) 0.039(3) 0.036(3) -0.001(2) 0.032(3) -0.013(3)
C22 0.105(6) 0.090(5) 0.051(4) 0.023(4) 0.040(4) -0.018(5)
C23 0.181(10) 0.105(7) 0.061(6) 0.005(5) 0.066(7) -0.057(8)
C24 0.224(11) 0.076(6) 0.107(8) -0.021(6) 0.135(8) -0.058(8)
C25 0.139(7) 0.071(5) 0.133(8) -0.009(5) 0.114(7) -0.016(5)
C26 0.080(5) 0.055(4) 0.070(4) 0.003(3) 0.058(4) -0.003(3)
C31 0.029(2) 0.045(3) 0.024(2) 0.002(2) 0.010(2) 0.002(2)
C32 0.064(4) 0.055(4) 0.039(3) -0.009(3) 0.036(3) -0.013(3)
C33 0.075(4) 0.061(4) 0.054(4) -0.009(3) 0.047(3) -0.024(3)
C34 0.051(3) 0.048(3) 0.050(3) -0.010(3) 0.034(3) -0.011(3)
C35 0.041(3) 0.048(3) 0.037(3) -0.008(2) 0.025(3) -0.001(2)
C36 0.037(3) 0.049(3) 0.033(3) 0.003(2) 0.020(2) -0.002(2)
C41 0.041(3) 0.060(4) 0.045(3) -0.004(3) 0.010(3) 0.007(3)
C42 0.049(5) 0.175(10) 0.227(13) -0.131(9) -0.014(7) 0.034(6)
C43 0.052(6) 0.234(14) 0.291(16) -0.163(12) -0.031(8) 0.043(8)
C44 0.075(6) 0.125(8) 0.132(8) -0.040(7) 0.011(6) 0.048(6)
C45 0.078(6) 0.071(6) 0.180(10) -0.016(6) 0.024(7) 0.028(5)
C46 0.061(5) 0.054(5) 0.181(9) -0.025(6) 0.023(6) 0.011(4)
B1 0.033(3) 0.033(3) 0.022(3) -0.002(2) 0.016(2) -0.001(2)
C51 0.032(2) 0.037(3) 0.023(2) -0.001(2) 0.017(2) 0.003(2)
C52 0.041(3) 0.038(3) 0.033(3) -0.003(2) 0.025(2) 0.000(2)
C53 0.072(4) 0.037(3) 0.055(4) -0.001(3) 0.046(3) -0.005(3)
C54 0.086(4) 0.036(3) 0.057(4) 0.005(3) 0.053(4) 0.014(3)
C55 0.057(3) 0.050(3) 0.048(3) 0.009(3) 0.042(3) 0.019(3)
C56 0.040(3) 0.035(3) 0.031(3) 0.005(2) 0.023(2) 0.004(2)
F52 0.0549(19) 0.0473(18) 0.066(2) 0.0051(15) 0.0482(18) 0.0020(15)
F53 0.104(3) 0.041(2) 0.111(3) -0.001(2) 0.080(3) -0.0114(19)
F54 0.133(4) 0.038(2) 0.109(3) 0.007(2) 0.093(3) 0.023(2)
F55 0.075(2) 0.068(2) 0.076(2) 0.0157(19) 0.061(2) 0.0291(18)
F56 0.0408(16) 0.0511(18) 0.0542(19) 0.0086(15) 0.0342(15) 0.0064(14)
C61 0.043(3) 0.037(3) 0.038(3) 0.004(2) 0.028(2) 0.009(2)
C62 0.056(3) 0.043(3) 0.038(3) 0.008(2) 0.032(3) 0.015(3)
C63 0.086(5) 0.062(4) 0.075(5) 0.018(3) 0.068(4) 0.033(4)
C64 0.049(4) 0.067(4) 0.075(5) 0.016(4) 0.044(4) 0.020(3)
C65 0.040(3) 0.066(4) 0.060(4) 0.002(3) 0.028(3) 0.004(3)
C66 0.040(3) 0.047(3) 0.043(3) 0.005(3) 0.026(3) 0.009(2)
F62 0.072(2) 0.080(2) 0.0382(19) -0.0022(17) 0.0354(18) 0.0232(18)
F63 0.118(3) 0.112(3) 0.095(3) 0.015(3) 0.091(3) 0.046(3)
F64 0.071(3) 0.112(3) 0.138(4) 0.024(3) 0.082(3) 0.034(2)
F65 0.036(2) 0.116(3) 0.083(3) 0.000(2) 0.025(2) 0.005(2)
F66 0.0405(17) 0.083(2) 0.0388(18) -0.0147(17) 0.0194(15) -0.0037(17)
C71 0.033(2) 0.033(3) 0.025(2) -0.001(2) 0.016(2) 0.001(2)
C72 0.053(3) 0.041(3) 0.034(3) -0.005(2) 0.028(3) -0.002(2)
C73 0.080(4) 0.031(3) 0.053(4) -0.006(3) 0.047(3) -0.013(3)
C74 0.061(4) 0.048(3) 0.041(3) 0.003(3) 0.033(3) -0.012(3)
C75 0.038(3) 0.056(3) 0.019(2) -0.005(2) 0.016(2) -0.004(2)
C76 0.032(3) 0.036(3) 0.026(2) 0.000(2) 0.015(2) 0.001(2)
F72 0.102(3) 0.0371(17) 0.0470(19) -0.0071(15) 0.052(2) 0.0003(17)
F73 0.147(4) 0.0352(19) 0.078(3) -0.0083(18) 0.078(3) -0.020(2)
F74 0.115(3) 0.063(2) 0.061(2) 0.0038(18) 0.061(2) -0.027(2)
F75 0.068(2) 0.067(2) 0.0342(17) -0.0028(15) 0.0357(17) -0.0078(17)
F76 0.0618(19) 0.0389(17) 0.0337(16) -0.0038(13) 0.0314(15) 0.0017(14)

loop_
_atom_type_symbol
_atom_type_description
_atom_type_scat_dispersion_real
_atom_type_scat_dispersion_imag
_atom_type_scat_source
C C 0.0033 0.0016 'International Tables Vol C Tables 4.2.6.8 and 6.1.1.4'
H H 0.0000 0.0000 'International Tables Vol C Tables 4.2.6.8 and 6.1.1.4'
B B 0.0013 0.0007 'International Tables Vol C Tables 4.2.6.8 and 6.1.1.4'
O O 0.0106 0.0060 'International Tables Vol C Tables 4.2.6.8 and 6.1.1.4'
F F 0.0171 0.0103 'International Tables Vol C Tables 4.2.6.8 and 6.1.1.4'
P P 0.1023 0.0942 'International Tables Vol C Tables 4.2.6.8 and 6.1.1.4'
Au Au -2.0133 8.8022 'International Tables Vol C Tables 4.2.6.8 and 6.1.1.4'

loop_
_geom_angle_atom_site_label_1
_geom_angle_atom_site_label_2
_geom_angle_atom_site_label_3
_geom_angle
C1 Au1 P1 178.30(14)
C21 P1 C31 106.6(2)
C21 P1 C41 106.8(3)
C31 P1 C41 106.0(3)
C21 P1 Au1 111.3(2)
C31 P1 Au1 112.84(16)
C41 P1 Au1 112.8(2)
C2 C1 C5 108.2(4)
C2 C1 Au1 130.0(4)
C5 C1 Au1 121.6(3)
C1 C2 C3 107.8(4)
C1 C2 C4 131.2(4)
C3 C2 C4 121.0(4)
O3 C3 O4 121.6(4)
O3 C3 C2 125.2(4)
O4 C3 C2 113.2(4)
C3 O3 B1 128.6(4)
C3 O4 C5 106.0(3)
C2 C4 H4A 109.5
C2 C4 H4B 109.5
H4A C4 H4B 109.5
C2 C4 H4C 109.5
H4A C4 H4C 109.5
H4B C4 H4C 109.5
C1 C5 O4 104.8(4)
C1 C5 C6 117.4(4)
O4 C5 C6 106.6(4)
C1 C5 H5 109.3
O4 C5 H5 109.3
C6 C5 H5 109.3
C11 C6 C5 114.7(4)
C11 C6 H6A 108.6
C5 C6 H6A 108.6
C11 C6 H6B 108.6
C5 C6 H6B 108.6
H6A C6 H6B 107.6
C12 C11 C16 118.3(5)
C12 C11 C6 122.5(5)
C16 C11 C6 119.1(5)
C11 C12 C13 120.4(6)
C11 C12 H12 119.8
C13 C12 H12 119.8
C14 C13 C12 120.8(6)
C14 C13 H13 119.6
C12 C13 H13 119.6
C15 C14 C13 118.8(6)
C15 C14 H14 120.6
C13 C14 H14 120.6
C14 C15 C16 121.2(6)
C14 C15 H15 119.4
C16 C15 H15 119.4
C11 C16 C15 120.4(6)
C11 C16 H16 119.8
C15 C16 H16 119.8
C26 C21 C22 118.4(7)
C26 C21 P1 118.6(4)
C22 C21 P1 123.0(6)
C23 C22 C21 121.8(9)
C23 C22 H22 119.1
C21 C22 H22 119.1
C24 C23 C22 119.8(9)
C24 C23 H23 120.1
C22 C23 H23 120.1
C23 C24 C25 120.6(9)
C23 C24 H24 119.7
C25 C24 H24 119.7
C26 C25 C24 119.4(9)
C26 C25 H25 120.3
C24 C25 H25 120.3
C21 C26 C25 120.0(7)
C21 C26 H26 120.0
C25 C26 H26 120.0
C32 C31 C36 118.2(5)
C32 C31 P1 119.1(4)
C36 C31 P1 122.6(4)
C31 C32 C33 120.3(5)
C31 C32 H32 119.8
C33 C32 H32 119.9
C34 C33 C32 121.5(6)
C34 C33 H33 119.2
C32 C33 H33 119.2
C33 C34 C35 119.6(5)
C33 C34 H34 120.2
C35 C34 H34 120.2
C34 C35 C36 119.7(5)
C34 C35 H35 120.1
C36 C35 H35 120.1
C35 C36 C31 120.6(5)
C35 C36 H36 119.7
C31 C36 H36 119.7
C42 C41 C46 118.0(7)
C42 C41 P1 123.8(6)
C46 C41 P1 118.3(5)
C41 C42 C43 118.2(9)
C41 C42 H42 120.9
C43 C42 H42 120.9
C44 C43 C42 123.3(10)
C44 C43 H43 118.3
C42 C43 H43 118.3
C45 C44 C43 115.9(9)
C45 C44 H44 122.1
C43 C44 H44 122.1
C44 C45 C46 122.7(9)
C44 C45 H45 118.6
C46 C45 H45 118.6
C41 C46 C45 121.9(8)
C41 C46 H46 119.1
C45 C46 H46 119.1
O3 B1 C51 107.0(4)
O3 B1 C71 101.6(4)
C51 B1 C71 116.2(4)
O3 B1 C61 110.6(4)
C51 B1 C61 113.8(4)
C71 B1 C61 106.9(4)
C52 C51 C56 113.2(4)
C52 C51 B1 126.6(4)
C56 C51 B1 120.0(4)
F52 C52 C53 114.9(4)
F52 C52 C51 120.9(4)
C53 C52 C51 124.2(5)
F53 C53 C52 120.3(5)
F53 C53 C54 120.2(5)
C52 C53 C54 119.5(5)
F54 C54 C55 120.4(5)
F54 C54 C53 120.2(5)
C55 C54 C53 119.5(5)
F55 C55 C54 120.1(5)
F55 C55 C56 120.5(5)
C54 C55 C56 119.4(5)
F56 C56 C55 115.9(4)
F56 C56 C51 119.9(4)
C55 C56 C51 124.2(5)
C62 C61 C66 113.7(5)
C62 C61 B1 129.0(5)
C66 C61 B1 117.2(4)
F62 C62 C61 120.8(5)
F62 C62 C63 116.5(5)
C61 C62 C63 122.8(6)
C64 C63 F63 121.2(6)
C64 C63 C62 120.2(6)
F63 C63 C62 118.5(7)
C63 C64 F64 120.3(6)
C63 C64 C65 120.1(6)
F64 C64 C65 119.6(6)
F65 C65 C64 120.8(6)
F65 C65 C66 120.7(6)
C64 C65 C66 118.5(6)
F66 C66 C65 116.4(5)
F66 C66 C61 119.0(4)
C65 C66 C61 124.6(5)
C72 C71 C76 113.9(4)
C72 C71 B1 118.8(4)
C76 C71 B1 127.3(4)
F72 C72 C73 116.1(5)
F72 C72 C71 119.8(5)
C73 C72 C71 124.1(5)
F73 C73 C74 120.6(5)
F73 C73 C72 120.0(5)
C74 C73 C72 119.4(5)
F74 C74 C73 120.5(5)
F74 C74 C75 119.8(5)
C73 C74 C75 119.6(5)
F75 C75 C74 119.8(5)
F75 C75 C76 120.3(5)
C74 C75 C76 119.9(5)
F76 C76 C71 121.4(4)
F76 C76 C75 115.6(4)
C71 C76 C75 123.0(5)

loop_
_geom_bond_atom_site_label_1
_geom_bond_atom_site_label_2
_geom_bond_distance
Au1 C1 2.031(5)
Au1 P1 2.2840(13)
P1 C21 1.807(6)
P1 C31 1.807(5)
P1 C41 1.810(6)
C1 C2 1.350(7)
C1 C5 1.484(6)
C2 C3 1.431(6)
C2 C4 1.494(7)
C3 O3 1.260(5)
C3 O4 1.319(5)
O3 B1 1.553(6)
O4 C5 1.497(5)
C4 H4A 0.9800
C4 H4B 0.9800
C4 H4C 0.9800
C5 C6 1.519(7)
C5 H5 1.0000
C6 C11 1.497(7)
C6 H6A 0.9900
C6 H6B 0.9900
C11 C12 1.368(7)
C11 C16 1.388(7)
C12 C13 1.409(8)
C12 H12 0.9500
C13 C14 1.364(9)
C13 H13 0.9500
C14 C15 1.357(9)
C14 H14 0.9500
C15 C16 1.394(8)
C15 H15 0.9500
C16 H16 0.9500
C21 C26 1.375(9)
C21 C22 1.405(8)
C22 C23 1.359(12)
C22 H22 0.9500
C23 C24 1.338(14)
C23 H23 0.9500
C24 C25 1.414(13)
C24 H24 0.9500
C25 C26 1.383(9)
C25 H25 0.9500
C26 H26 0.9500
C31 C32 1.378(7)
C31 C36 1.401(7)
C32 C33 1.382(8)
C32 H32 0.9500
C33 C34 1.359(8)
C33 H33 0.9500
C34 C35 1.378(7)
C34 H34 0.9500
C35 C36 1.390(7)
C35 H35 0.9500
C36 H36 0.9500
C41 C42 1.311(11)
C41 C46 1.322(10)
C42 C43 1.430(13)
C42 H42 0.9500
C43 C44 1.325(14)
C43 H43 0.9500
C44 C45 1.279(12)
C44 H44 0.9500
C45 C46 1.388(11)
C45 H45 0.9500
C46 H46 0.9500
B1 C51 1.626(7)
B1 C71 1.628(7)
B1 C61 1.639(7)
C51 C52 1.389(7)
C51 C56 1.389(6)
C52 F52 1.350(5)
C52 C53 1.369(7)
C53 F53 1.342(6)
C53 C54 1.370(8)
C54 F54 1.354(6)
C54 C55 1.358(8)
C55 F55 1.352(6)
C55 C56 1.378(7)
C56 F56 1.348(5)
C61 C62 1.379(7)
C61 C66 1.394(7)
C62 F62 1.344(6)
C62 C63 1.401(8)
C63 C64 1.349(9)
C63 F63 1.350(7)
C64 F64 1.353(7)
C64 C65 1.362(9)
C65 F65 1.339(7)
C65 C66 1.385(8)
C66 F66 1.342(6)
C71 C72 1.389(6)
C71 C76 1.390(7)
C72 F72 1.358(6)
C72 C73 1.389(7)
C73 F73 1.354(6)
C73 C74 1.359(8)
C74 F74 1.345(6)
C74 C75 1.367(7)
C75 F75 1.330(6)
C75 C76 1.397(7)
C76 F76 1.328(6)

loop_
_geom_torsion_atom_site_label_1
_geom_torsion_atom_site_label_2
_geom_torsion_atom_site_label_3
_geom_torsion_atom_site_label_4
_geom_torsion
C5 C1 C2 C3 -0.2(5)
Au1 C1 C2 C3 -175.9(3)
C5 C1 C2 C4 179.8(5)
Au1 C1 C2 C4 4.0(8)
C1 C2 C3 O3 178.8(4)
C4 C2 C3 O3 -1.2(7)
C1 C2 C3 O4 -0.1(6)
C4 C2 C3 O4 179.9(4)
O4 C3 O3 B1 3.4(7)
C2 C3 O3 B1 -175.5(4)
O3 C3 O4 C5 -178.6(4)
C2 C3 O4 C5 0.4(5)
C2 C1 C5 O4 0.4(5)
Au1 C1 C5 O4 176.6(3)
C2 C1 C5 C6 118.4(5)
Au1 C1 C5 C6 -65.4(5)
C3 O4 C5 C1 -0.5(5)
C3 O4 C5 C6 -125.6(4)
C1 C5 C6 C11 70.4(6)
O4 C5 C6 C11 -172.5(4)
C5 C6 C11 C12 43.5(7)
C5 C6 C11 C16 -140.9(5)
C16 C11 C12 C13 0.0(8)
C6 C11 C12 C13 175.7(5)
C11 C12 C13 C14 -2.0(9)
C12 C13 C14 C15 2.2(10)
C13 C14 C15 C16 -0.5(11)
C12 C11 C16 C15 1.7(8)
C6 C11 C16 C15 -174.1(5)
C14 C15 C16 C11 -1.5(10)
C31 P1 C21 C26 90.7(5)
C41 P1 C21 C26 -156.3(5)
Au1 P1 C21 C26 -32.8(5)
C31 P1 C21 C22 -87.3(6)
C41 P1 C21 C22 25.7(6)
Au1 P1 C21 C22 149.2(5)
C26 C21 C22 C23 -0.1(11)
P1 C21 C22 C23 177.9(7)
C21 C22 C23 C24 -0.5(15)
C22 C23 C24 C25 0.8(16)
C23 C24 C25 C26 -0.5(14)
C22 C21 C26 C25 0.3(10)
P1 C21 C26 C25 -177.8(5)
C24 C25 C26 C21 0.0(11)
C21 P1 C31 C32 -156.3(4)
C41 P1 C31 C32 90.1(5)
Au1 P1 C31 C32 -33.8(5)
C21 P1 C31 C36 25.0(5)
C41 P1 C31 C36 -88.6(5)
Au1 P1 C31 C36 147.4(4)
C36 C31 C32 C33 -0.4(8)
P1 C31 C32 C33 -179.2(5)
C31 C32 C33 C34 -0.2(10)
C32 C33 C34 C35 0.5(9)
C33 C34 C35 C36 -0.2(8)
C34 C35 C36 C31 -0.4(8)
C32 C31 C36 C35 0.7(8)
P1 C31 C36 C35 179.5(4)
C21 P1 C41 C42 -102.7(12)
C31 P1 C41 C42 10.7(12)
Au1 P1 C41 C42 134.7(11)
C21 P1 C41 C46 77.9(8)
C31 P1 C41 C46 -168.7(8)
Au1 P1 C41 C46 -44.7(9)
C46 C41 C42 C43 1(2)
P1 C41 C42 C43 -178.1(14)
C41 C42 C43 C44 1(3)
C42 C43 C44 C45 -2(3)
C43 C44 C45 C46 1(3)
C42 C41 C46 C45 -2.4(19)
P1 C41 C46 C45 177.0(10)
C44 C45 C46 C41 2(2)
C3 O3 B1 C51 -52.7(6)
C3 O3 B1 C71 -174.9(4)
C3 O3 B1 C61 71.8(6)
O3 B1 C51 C52 111.7(5)
C71 B1 C51 C52 -135.7(5)
C61 B1 C51 C52 -10.8(7)
O3 B1 C51 C56 -63.0(5)
C71 B1 C51 C56 49.6(6)
C61 B1 C51 C56 174.5(4)
C56 C51 C52 F52 178.4(4)
B1 C51 C52 F52 3.5(7)
C56 C51 C52 C53 -0.2(7)
B1 C51 C52 C53 -175.2(5)
F52 C52 C53 F53 1.2(8)
C51 C52 C53 F53 -180.0(5)
F52 C52 C53 C54 -178.8(5)
C51 C52 C53 C54 0.0(9)
F53 C53 C54 F54 0.0(9)
C52 C53 C54 F54 -180.0(5)
F53 C53 C54 C55 179.8(5)
C52 C53 C54 C55 -0.2(9)
F54 C54 C55 F55 0.4(9)
C53 C54 C55 F55 -179.4(5)
F54 C54 C55 C56 -179.5(5)
C53 C54 C55 C56 0.7(9)
F55 C55 C56 F56 -1.2(7)
C54 C55 C56 F56 178.7(5)
F55 C55 C56 C51 179.0(4)
C54 C55 C56 C51 -1.0(8)
C52 C51 C56 F56 -178.9(4)
B1 C51 C56 F56 -3.6(7)
C52 C51 C56 C55 0.8(7)
B1 C51 C56 C55 176.1(5)
O3 B1 C61 C62 -5.3(7)
C51 B1 C61 C62 115.2(6)
C71 B1 C61 C62 -115.1(6)
O3 B1 C61 C66 173.9(4)
C51 B1 C61 C66 -65.6(6)
C71 B1 C61 C66 64.1(6)
C66 C61 C62 F62 -178.3(5)
B1 C61 C62 F62 0.9(8)
C66 C61 C62 C63 1.8(8)
B1 C61 C62 C63 -179.0(5)
F62 C62 C63 C64 178.8(6)
C61 C62 C63 C64 -1.4(9)
F62 C62 C63 F63 -0.4(8)
C61 C62 C63 F63 179.5(5)
F63 C63 C64 F64 -0.2(10)
C62 C63 C64 F64 -179.3(5)
F63 C63 C64 C65 179.3(6)
C62 C63 C64 C65 0.2(10)
C63 C64 C65 F65 180.0(6)
F64 C64 C65 F65 -0.5(10)
C63 C64 C65 C66 0.3(10)
F64 C64 C65 C66 179.8(5)
F65 C65 C66 F66 -1.0(8)
C64 C65 C66 F66 178.7(5)
F65 C65 C66 C61 -179.4(5)
C64 C65 C66 C61 0.3(9)
C62 C61 C66 F66 -179.7(5)
B1 C61 C66 F66 1.1(7)
C62 C61 C66 C65 -1.3(8)
B1 C61 C66 C65 179.4(5)
O3 B1 C71 C72 -48.6(6)
C51 B1 C71 C72 -164.3(4)
C61 B1 C71 C72 67.4(6)
O3 B1 C71 C76 131.6(5)
C51 B1 C71 C76 15.9(7)
C61 B1 C71 C76 -112.4(5)
C76 C71 C72 F72 177.0(4)
B1 C71 C72 F72 -2.8(7)
C76 C71 C72 C73 -1.7(8)
B1 C71 C72 C73 178.5(5)
F72 C72 C73 F73 1.6(8)
C71 C72 C73 F73 -179.7(5)
F72 C72 C73 C74 -178.7(5)
C71 C72 C73 C74 0.0(9)
F73 C73 C74 F74 0.6(9)
C72 C73 C74 F74 -179.0(5)
F73 C73 C74 C75 -178.4(5)
C72 C73 C74 C75 1.9(9)
F74 C74 C75 F75 0.5(8)
C73 C74 C75 F75 179.6(5)
F74 C74 C75 C76 179.0(5)
C73 C74 C75 C76 -2.0(9)
C72 C71 C76 F76 -177.6(4)
B1 C71 C76 F76 2.2(7)
C72 C71 C76 C75 1.7(7)
B1 C71 C76 C75 -178.6(5)
F75 C75 C76 F76 -2.2(7)
C74 C75 C76 F76 179.4(5)
F75 C75 C76 C71 178.5(4)
C74 C75 C76 C71 0.1(8)
